data_4503989
loop_
_publ_author_name
'Baldovino-Pantale\'on, Oscar'
'Morales-Morales, David'
'Hern\'andez-Ortega, Sim\'on'
'Toscano, Rub\'en A.'
'Vald\'es-Mart\'inez, Jes\'us'

_publ_section_title
;
 Pd&#x2212;N&#x2212;H&#x00B7;&#x00B7;&#x00B7;Cl&#x2212;Pd Hydrogen Bonds
 and \p&#x2212;\p Interactions between Fluorinated Aromatic Rings
 intrans-[PdCl2(NH2ArF)2]
;
_journal_issue 1
_journal_name_full 'Crystal Growth &amp; Design'
_journal_page_first 117
_journal_paper_doi 10.1021/cg0606388
_journal_volume 7
_journal_year 2007
_chemical_formula_sum 'C12 H8 Cl2 F6 N2 Pd'
_chemical_formula_weight 471.50
_chemical_name_systematic
; 
trans-Dichloro-bis(2,4,6-trifluoroaniline-N)-palladium(ii)
;
_space_group_IT_number 13
_symmetry_cell_setting monoclinic
_symmetry_space_group_name_Hall '-P 2yc'
_symmetry_space_group_name_H-M 'P 1 2/c 1'
_atom_sites_solution_hydrogens geom
_atom_sites_solution_primary direct
_atom_sites_solution_secondary difmap
_audit_creation_method SHELXL-97
_cell_angle_alpha 90.00
_cell_angle_beta 97.163(1)
_cell_angle_gamma 90.00
_cell_formula_units_Z 8
_cell_length_a 23.003(1)
_cell_length_b 6.4923(3)
_cell_length_c 20.888(1)
_cell_measurement_reflns_used 8645
_cell_measurement_temperature 293(2)
_cell_measurement_theta_max 31.00
_cell_measurement_theta_min 2.48
_cell_volume 3095.1(2)
_computing_cell_refinement 'SMART V 5.625'
_computing_data_collection 'SMART V 5.625'
_computing_data_reduction 'SAINT V 6.23C'
_computing_molecular_graphics 'SHELXTL V 6.10 (Sheldrick, 2000)'
_computing_publication_material 'SHELXTL V 6.10 (Sheldrick, 2000)'
_computing_structure_refinement 'SHELXTL V 6.10 (Sheldrick, 2000)'
_computing_structure_solution 'SHELXTL V 6.10 (Sheldrick, 2000)'
_diffrn_ambient_temperature 293(2)
_diffrn_detector_area_resol_mean 0.661
_diffrn_measured_fraction_theta_full 1.000
_diffrn_measured_fraction_theta_max 1.000
_diffrn_measurement_device_type 'Bruker Smart Apex CCD diffractometer'
_diffrn_measurement_method \w-scans
_diffrn_radiation_monochromator graphite
_diffrn_radiation_source 'fine-focus sealed tube'
_diffrn_radiation_type MoK\a
_diffrn_radiation_wavelength 0.71073
_diffrn_reflns_av_R_equivalents 0.0562
_diffrn_reflns_av_sigmaI/netI 0.0662
_diffrn_reflns_limit_h_max 29
_diffrn_reflns_limit_h_min -30
_diffrn_reflns_limit_k_max 8
_diffrn_reflns_limit_k_min -8
_diffrn_reflns_limit_l_max 27
_diffrn_reflns_limit_l_min -27
_diffrn_reflns_number 30897
_diffrn_reflns_theta_full 28.00
_diffrn_reflns_theta_max 28.00
_diffrn_reflns_theta_min 1.78
_diffrn_standards_decay_% 0
_exptl_absorpt_coefficient_mu 1.604
_exptl_absorpt_correction_T_max 0.9309
_exptl_absorpt_correction_T_min 0.6449
_exptl_absorpt_correction_type 'analytical: face-indexed'
_exptl_crystal_colour orange
_exptl_crystal_density_diffrn 2.024
_exptl_crystal_density_method 'not measured'
_exptl_crystal_description plates
_exptl_crystal_F_000 1824
_exptl_crystal_size_max 0.458
_exptl_crystal_size_mid 0.178
_exptl_crystal_size_min 0.044
_refine_diff_density_max 0.692
_refine_diff_density_min -0.518
_refine_diff_density_rms 0.094
_refine_ls_extinction_method none
_refine_ls_goodness_of_fit_ref 0.992
_refine_ls_hydrogen_treatment mixed
_refine_ls_matrix_type full
_refine_ls_number_parameters 439
_refine_ls_number_reflns 7481
_refine_ls_number_restraints 0
_refine_ls_restrained_S_all 0.992
_refine_ls_R_factor_all 0.0743
_refine_ls_R_factor_gt 0.0424
_refine_ls_shift/su_max 0.255
_refine_ls_shift/su_mean 0.092
_refine_ls_structure_factor_coef Fsqd
_refine_ls_weighting_details 'calc w=1/[\s^2^(Fo^2^)+(0.0175P)^2^] where P=(Fo^2^+2Fc^2^)/3'
_refine_ls_weighting_scheme calc
_refine_ls_wR_factor_gt 0.0691
_refine_ls_wR_factor_ref 0.0739
_reflns_number_gt 4844
_reflns_number_total 7481
_reflns_threshold_expression >2sigma(I)
_cod_data_source_file cg0606388si20060923_105126.cif
_cod_data_source_block 03MMD196
_cod_depositor_comments
;
The following automatic conversions were performed:

'_symmetry_cell_setting' value 'Monoclinic' changed to 'monoclinic'
according to /home/saulius/struct/CIF-dictionaries/cif_core.dic
dictionary named 'cif_core.dic' version 2.4.1 from 2010-06-29.

Automatic conversion script
Id: cif_fix_values 1715 2011-07-08 13:25:40Z adriana 
;
_cod_original_sg_symbol_H-M 'P 2/c'
_cod_database_code 4503989

loop_
_symmetry_equiv_pos_as_xyz
'x, y, z'
'-x, y, -z+1/2'
'-x, -y, -z'
'x, -y, z-1/2'

loop_
_atom_site_label
_atom_site_type_symbol
_atom_site_fract_x
_atom_site_fract_y
_atom_site_fract_z
_atom_site_U_iso_or_equiv
_atom_site_adp_type
_atom_site_occupancy
_atom_site_symmetry_multiplicity
_atom_site_calc_flag
_atom_site_refinement_flags
Pd1 Pd 0.436889(14) 0.27354(5) 0.204533(15) 0.03235(9) Uani 1 1 d .
Cl1 Cl 0.40916(5) -0.00157(16) 0.26318(6) 0.0453(3) Uani 1 1 d .
Cl2 Cl 0.46877(5) 0.55009(15) 0.14923(6) 0.0438(3) Uani 1 1 d .
F1 F 0.35693(12) -0.0705(4) 0.10192(14) 0.0703(9) Uani 1 1 d .
F2 F 0.35480(14) 0.2056(5) -0.10415(14) 0.0864(10) Uani 1 1 d .
F3 F 0.52262(11) 0.2587(4) 0.04619(13) 0.0575(7) Uani 1 1 d .
F4 F 0.37012(13) 0.3206(5) 0.37759(13) 0.0702(9) Uani 1 1 d .
F5 F 0.17467(12) 0.2398(5) 0.29064(17) 0.0892(11) Uani 1 1 d .
F6 F 0.30969(12) 0.5328(5) 0.16836(14) 0.0712(9) Uani 1 1 d .
N1 N 0.46753(16) 0.0687(5) 0.14117(19) 0.0368(10) Uani 1 1 d .
H1A H 0.5065(17) 0.085(6) 0.1423(19) 0.044 Uiso 1 1 calc .
H1B H 0.4609(17) -0.061(6) 0.1540(19) 0.044 Uiso 1 1 calc .
N2 N 0.40038(17) 0.4779(5) 0.26353(19) 0.0361(10) Uani 1 1 d .
H2A H 0.4226(17) 0.481(6) 0.3022(19) 0.043 Uiso 1 1 calc .
H2B H 0.4010(17) 0.605(6) 0.2463(19) 0.043 Uiso 1 1 calc .
C1 C 0.44033(18) 0.0960(6) 0.0765(2) 0.0311(10) Uani 1 1 d .
C2 C 0.3840(2) 0.0306(7) 0.0578(2) 0.0461(12) Uani 1 1 d .
C3 C 0.3549(2) 0.0632(8) -0.0022(3) 0.0572(14) Uani 1 1 d .
H3 H 0.3170 0.0151 -0.0135 0.069 Uiso 1 1 calc R
C4 C 0.3835(3) 0.1687(8) -0.0448(3) 0.0583(15) Uani 1 1 d .
C5 C 0.4395(2) 0.2376(7) -0.0304(2) 0.0511(13) Uani 1 1 d .
H5 H 0.4584 0.3080 -0.0606 0.061 Uiso 1 1 calc R
C6 C 0.4668(2) 0.1988(6) 0.0305(2) 0.0388(11) Uani 1 1 d .
C7 C 0.34140(19) 0.4284(6) 0.2730(2) 0.0349(11) Uani 1 1 d .
C8 C 0.3271(2) 0.3415(7) 0.3290(2) 0.0441(12) Uani 1 1 d .
C9 C 0.2716(2) 0.2774(7) 0.3359(3) 0.0597(15) Uani 1 1 d .
H9 H 0.2627 0.2194 0.3743 0.072 Uiso 1 1 calc R
C10 C 0.2296(2) 0.3022(7) 0.2840(3) 0.0575(15) Uani 1 1 d .
C11 C 0.2408(2) 0.3880(7) 0.2280(3) 0.0570(14) Uani 1 1 d .
H11 H 0.2113 0.4047 0.1936 0.068 Uiso 1 1 calc R
C12 C 0.2966(2) 0.4488(7) 0.2237(2) 0.0426(12) Uani 1 1 d .
Pd2 Pd 0.007109(14) 0.76367(5) 0.172022(16) 0.03469(10) Uani 1 1 d .
Cl3 Cl -0.06005(5) 1.02647(16) 0.16506(6) 0.0424(3) Uani 1 1 d .
Cl4 Cl 0.07466(5) 0.49978(15) 0.17950(6) 0.0426(3) Uani 1 1 d .
F7 F 0.03714(12) 1.0620(4) 0.05319(13) 0.0639(8) Uani 1 1 d .
F8 F 0.21725(13) 0.8827(4) -0.01119(15) 0.0767(10) Uani 1 1 d .
F9 F 0.19019(11) 0.8682(4) 0.20701(13) 0.0622(8) Uani 1 1 d .
F10 F -0.03802(13) 0.4426(4) 0.04300(13) 0.0679(9) Uani 1 1 d .
F11 F -0.22785(16) 0.6115(5) -0.04612(17) 0.1096(13) Uani 1 1 d .
F12 F -0.17048(12) 0.6869(4) 0.17505(14) 0.0636(8) Uani 1 1 d .
N3 N 0.07344(17) 0.9814(6) 0.17894(19) 0.0389(10) Uani 1 1 d .
H3A H 0.0571(17) 1.108(6) 0.1758(19) 0.047 Uiso 1 1 calc .
H3B H 0.0943(18) 0.971(6) 0.2182(19) 0.047 Uiso 1 1 calc .
N4 N -0.05888(17) 0.5460(5) 0.16446(19) 0.0375(10) Uani 1 1 d .
H4A H -0.0423(17) 0.421(6) 0.1631(19) 0.045 Uiso 1 1 calc .
H4B H -0.0764(17) 0.551(6) 0.2006(19) 0.045 Uiso 1 1 calc .
C13 C 0.1127(2) 0.9627(6) 0.1310(2) 0.0356(11) Uani 1 1 d .
C14 C 0.0929(2) 0.9992(6) 0.0672(2) 0.0427(12) Uani 1 1 d .
C15 C 0.1272(2) 0.9734(7) 0.0187(2) 0.0475(13) Uani 1 1 d .
H15 H 0.1129 0.9968 -0.0243 0.057 Uiso 1 1 calc R
C16 C 0.1832(2) 0.9119(7) 0.0367(3) 0.0507(14) Uani 1 1 d .
C17 C 0.2063(2) 0.8763(7) 0.0989(3) 0.0511(13) Uani 1 1 d .
H17 H 0.2451 0.8356 0.1094 0.061 Uiso 1 1 calc R
C18 C 0.1700(2) 0.9031(7) 0.1451(2) 0.0425(12) Uani 1 1 d .
C19 C -0.10337(19) 0.5644(6) 0.1100(2) 0.0365(11) Uani 1 1 d .
C20 C -0.0916(2) 0.5136(7) 0.0488(3) 0.0461(12) Uani 1 1 d .
C21 C -0.1325(3) 0.5293(7) -0.0040(2) 0.0593(16) Uani 1 1 d .
H21 H -0.1237 0.4949 -0.0449 0.071 Uiso 1 1 calc R
C22 C -0.1863(3) 0.5970(8) 0.0053(3) 0.0680(18) Uani 1 1 d .
C23 C -0.2010(2) 0.6484(7) 0.0638(3) 0.0616(16) Uani 1 1 d .
H23 H -0.2388 0.6919 0.0686 0.074 Uiso 1 1 calc R
C24 C -0.1587(2) 0.6347(7) 0.1158(3) 0.0456(12) Uani 1 1 d .

loop_
_atom_site_aniso_label
_atom_site_aniso_U_11
_atom_site_aniso_U_22
_atom_site_aniso_U_33
_atom_site_aniso_U_23
_atom_site_aniso_U_13
_atom_site_aniso_U_12
Pd1 0.03416(19) 0.02534(17) 0.0382(2) 0.00052(16) 0.00701(15) 0.00050(15)
Cl1 0.0563(8) 0.0305(6) 0.0516(8) 0.0043(5) 0.0170(6) -0.0022(5)
Cl2 0.0544(8) 0.0288(6) 0.0511(8) 0.0037(5) 0.0181(6) -0.0001(5)
F1 0.0520(19) 0.088(2) 0.073(2) 0.0149(18) 0.0148(16) -0.0231(17)
F2 0.103(3) 0.103(3) 0.0475(19) 0.0039(19) -0.0137(18) 0.016(2)
F3 0.0478(17) 0.0588(18) 0.0697(19) -0.0043(16) 0.0230(14) -0.0145(15)
F4 0.075(2) 0.091(2) 0.0430(17) 0.0141(16) 0.0027(16) 0.0061(18)
F5 0.0456(18) 0.080(2) 0.148(3) -0.002(2) 0.034(2) -0.0124(17)
F6 0.059(2) 0.098(2) 0.0544(19) 0.0249(18) -0.0006(16) -0.0011(17)
N1 0.036(2) 0.030(2) 0.046(3) -0.0004(19) 0.009(2) -0.0004(19)
N2 0.038(2) 0.0282(19) 0.043(3) -0.0029(19) 0.0072(19) 0.0002(18)
C1 0.031(3) 0.028(2) 0.034(3) -0.005(2) 0.004(2) 0.0041(19)
C2 0.043(3) 0.048(3) 0.050(3) 0.001(3) 0.014(3) -0.005(2)
C3 0.044(3) 0.067(4) 0.060(4) -0.002(3) 0.002(3) 0.000(3)
C4 0.070(4) 0.058(3) 0.045(3) -0.002(3) -0.001(3) 0.017(3)
C5 0.069(4) 0.047(3) 0.042(3) 0.004(3) 0.024(3) 0.003(3)
C6 0.042(3) 0.029(2) 0.047(3) -0.005(2) 0.014(2) -0.004(2)
C7 0.032(3) 0.028(2) 0.046(3) -0.005(2) 0.010(2) 0.000(2)
C8 0.046(3) 0.047(3) 0.040(3) 0.003(2) 0.006(3) 0.005(2)
C9 0.062(4) 0.055(3) 0.069(4) 0.008(3) 0.040(3) -0.003(3)
C10 0.040(3) 0.045(3) 0.093(5) -0.004(3) 0.028(3) 0.000(3)
C11 0.038(3) 0.059(3) 0.073(4) 0.003(3) -0.001(3) 0.006(3)
C12 0.041(3) 0.042(3) 0.046(3) 0.003(2) 0.010(3) 0.003(2)
Pd2 0.0349(2) 0.02777(18) 0.0420(2) -0.00016(16) 0.00726(16) 0.00047(16)
Cl3 0.0403(7) 0.0312(6) 0.0568(8) 0.0027(5) 0.0103(6) 0.0059(5)
Cl4 0.0391(7) 0.0315(6) 0.0573(8) -0.0006(5) 0.0066(6) 0.0043(5)
F7 0.0511(19) 0.076(2) 0.062(2) 0.0080(16) -0.0049(15) 0.0124(16)
F8 0.084(2) 0.069(2) 0.088(2) 0.0011(18) 0.056(2) -0.0054(17)
F9 0.0490(18) 0.077(2) 0.058(2) 0.0102(16) -0.0053(15) 0.0028(15)
F10 0.077(2) 0.065(2) 0.067(2) -0.0092(16) 0.0329(18) 0.0051(17)
F11 0.126(3) 0.085(3) 0.099(3) 0.011(2) -0.062(2) -0.011(2)
F12 0.0530(18) 0.068(2) 0.075(2) -0.0009(17) 0.0291(16) 0.0036(15)
N3 0.040(3) 0.033(2) 0.044(3) -0.001(2) 0.006(2) -0.0028(18)
N4 0.039(2) 0.030(2) 0.045(3) 0.002(2) 0.011(2) -0.0041(18)
C13 0.040(3) 0.024(2) 0.045(3) -0.001(2) 0.009(2) -0.005(2)
C14 0.034(3) 0.034(3) 0.059(3) 0.004(2) 0.004(3) -0.002(2)
C15 0.066(4) 0.040(3) 0.038(3) 0.001(2) 0.012(3) -0.007(3)
C16 0.058(4) 0.031(3) 0.069(4) -0.001(3) 0.033(3) -0.006(2)
C17 0.036(3) 0.040(3) 0.078(4) 0.005(3) 0.013(3) 0.002(2)
C18 0.038(3) 0.037(3) 0.051(3) 0.005(2) 0.002(3) -0.005(2)
C19 0.037(3) 0.029(2) 0.043(3) 0.002(2) 0.002(2) -0.004(2)
C20 0.054(3) 0.030(3) 0.056(4) 0.002(2) 0.014(3) 0.000(2)
C21 0.102(5) 0.034(3) 0.040(3) -0.001(2) 0.004(4) -0.009(3)
C22 0.087(5) 0.044(3) 0.063(4) 0.008(3) -0.029(4) -0.011(3)
C23 0.037(3) 0.045(3) 0.100(5) 0.011(3) -0.006(3) -0.003(2)
C24 0.041(3) 0.036(3) 0.060(4) 0.000(2) 0.007(3) -0.007(2)

loop_
_atom_type_symbol
_atom_type_description
_atom_type_scat_dispersion_real
_atom_type_scat_dispersion_imag
_atom_type_scat_source
C C 0.0033 0.0016 'International Tables Vol C Tables 4.2.6.8 and 6.1.1.4'
H H 0.0000 0.0000 'International Tables Vol C Tables 4.2.6.8 and 6.1.1.4'
N N 0.0061 0.0033 'International Tables Vol C Tables 4.2.6.8 and 6.1.1.4'
F F 0.0171 0.0103 'International Tables Vol C Tables 4.2.6.8 and 6.1.1.4'
Cl Cl 0.1484 0.1585 'International Tables Vol C Tables 4.2.6.8 and 6.1.1.4'
Pd Pd -0.9988 1.0072 'International Tables Vol C Tables 4.2.6.8 and 6.1.1.4'

loop_
_geom_angle_atom_site_label_1
_geom_angle_atom_site_label_2
_geom_angle_atom_site_label_3
_geom_angle
N2 Pd1 N1 175.73(15)
N2 Pd1 Cl1 91.18(11)
N1 Pd1 Cl1 88.90(11)
N2 Pd1 Cl2 88.69(11)
N1 Pd1 Cl2 91.44(11)
Cl1 Pd1 Cl2 177.22(5)
C1 N1 Pd1 112.5(3)
C7 N2 Pd1 113.7(3)
C2 C1 C6 115.8(4)
C2 C1 N1 121.2(4)
C6 C1 N1 122.9(4)
F1 C2 C3 119.3(5)
F1 C2 C1 117.2(4)
C3 C2 C1 123.5(5)
C4 C3 C2 117.4(5)
F2 C4 C3 118.1(5)
F2 C4 C5 119.0(5)
C3 C4 C5 122.9(5)
C4 C5 C6 117.1(5)
F3 C6 C5 119.2(4)
F3 C6 C1 117.6(4)
C5 C6 C1 123.3(4)
C12 C7 C8 116.3(4)
C12 C7 N2 120.8(4)
C8 C7 N2 122.7(4)
F4 C8 C9 120.2(5)
F4 C8 C7 117.2(4)
C9 C8 C7 122.7(5)
C10 C9 C8 117.1(5)
C11 C10 F5 119.6(5)
C11 C10 C9 123.0(5)
F5 C10 C9 117.4(5)
C10 C11 C12 117.5(5)
F6 C12 C11 119.4(5)
F6 C12 C7 117.2(4)
C11 C12 C7 123.5(5)
N4 Pd2 N3 179.57(16)
N4 Pd2 Cl3 91.23(11)
N3 Pd2 Cl3 88.93(11)
N4 Pd2 Cl4 88.82(11)
N3 Pd2 Cl4 91.03(11)
Cl3 Pd2 Cl4 179.75(5)
C13 N3 Pd2 114.6(3)
C19 N4 Pd2 116.6(3)
C18 C13 C14 116.7(4)
C18 C13 N3 123.1(4)
C14 C13 N3 120.1(4)
F7 C14 C15 120.0(5)
F7 C14 C13 117.0(4)
C15 C14 C13 123.0(5)
C16 C15 C14 116.4(5)
C17 C16 C15 124.0(5)
C17 C16 F8 119.2(5)
C15 C16 F8 116.8(5)
C16 C17 C18 117.0(5)
F9 C18 C17 119.6(5)
F9 C18 C13 117.6(4)
C17 C18 C13 122.8(5)
C24 C19 C20 116.9(5)
C24 C19 N4 122.3(4)
C20 C19 N4 120.8(4)
F10 C20 C21 120.3(5)
F10 C20 C19 117.2(5)
C21 C20 C19 122.5(5)
C22 C21 C20 117.4(5)
F11 C22 C23 118.1(6)
F11 C22 C21 118.6(6)
C23 C22 C21 123.3(6)
C22 C23 C24 117.9(5)
F12 C24 C23 120.6(5)
F12 C24 C19 117.5(4)
C23 C24 C19 121.9(5)

loop_
_geom_bond_atom_site_label_1
_geom_bond_atom_site_label_2
_geom_bond_distance
Pd1 N2 2.059(4)
Pd1 N1 2.061(4)
Pd1 Cl1 2.3005(11)
Pd1 Cl2 2.3038(11)
F1 C2 1.346(5)
F2 C4 1.350(5)
F3 C6 1.343(5)
F4 C8 1.333(5)
F5 C10 1.351(5)
F6 C12 1.346(5)
N1 C1 1.427(5)
N2 C7 1.432(5)
C1 C2 1.373(6)
C1 C6 1.373(5)
C2 C3 1.362(6)
C3 C4 1.356(7)
C4 C5 1.362(7)
C5 C6 1.369(6)
C7 C12 1.370(6)
C7 C8 1.375(6)
C8 C9 1.369(6)
C9 C10 1.367(7)
C10 C11 1.350(7)
C11 C12 1.356(6)
Pd2 N4 2.066(4)
Pd2 N3 2.072(4)
Pd2 Cl3 2.2941(11)
Pd2 Cl4 2.3051(11)
F7 C14 1.344(5)
F8 C16 1.359(5)
F9 C18 1.338(5)
F10 C20 1.336(5)
F11 C22 1.349(6)
F12 C24 1.343(5)
N3 C13 1.435(5)
N4 C19 1.438(5)
C13 C18 1.371(6)
C13 C14 1.374(6)
C14 C15 1.369(6)
C15 C16 1.356(6)
C16 C17 1.359(6)
C17 C18 1.364(6)
C19 C24 1.372(6)
C19 C20 1.378(6)
C20 C21 1.360(7)
C21 C22 1.351(7)
C22 C23 1.350(7)
C23 C24 1.367(6)

loop_
_geom_hbond_atom_site_label_D
_geom_hbond_atom_site_label_H
_geom_hbond_atom_site_label_A
_geom_hbond_distance_DH
_geom_hbond_distance_HA
_geom_hbond_distance_DA
_geom_hbond_angle_DHA
_geom_hbond_site_symmetry_A
N4 H4B Cl4 0.79(4) 2.60(4) 3.338(4) 157(4) 2
N4 H4A Cl3 0.76(4) 2.76(4) 3.373(4) 139(4) 1_545
N3 H3B Cl3 0.65(4) 2.83(4) 3.324(4) 135(4) 2
N3 H3A Cl4 0.84(4) 2.67(4) 3.366(4) 141(3) 1_565
N2 H2B Cl1 0.81(4) 2.68(4) 3.386(4) 148(4) 1_565
N2 H2A Cl2 0.78(4) 2.66(4) 3.351(4) 149(4) 2_655
N1 H1B Cl2 0.92(4) 2.55(4) 3.371(4) 149(3) 1_545
N1 H1A Cl1 0.76(4) 2.74(4) 3.291(4) 131(4) 2_655
